data_2225972
loop_
_publ_author_name
'Saber, Asmae'
'Al Subari, Abdusalam'
'Zouihri, Hafid'
'Essassi, El Mokhtar'
'Ng, Seik Weng'

_publ_section_title
;
 3,4-Dimethyl-1<i>H</i>-1,2,4-triazepino[2,3-<i>a</i>]benzimidazol-2(3<i>H</i>)-one
;
_journal_coeditor_code SI2255
_journal_issue 5
_journal_name_full 'Acta Crystallographica Section E'
_journal_page_first o1093
_journal_paper_doi 10.1107/S1600536810013498
_journal_volume 66
_journal_year 2010
_chemical_formula_iupac 'C12 H12 N4 O'
_chemical_formula_moiety 'C12 H12 N4 O'
_chemical_formula_sum 'C12 H12 N4 O'
_chemical_formula_weight 228.26
_chemical_name_systematic
;
3,4-Dimethyl-1<i>H</i>-1,2,4-triazepino[2,3-<i>a</i>]benzimidazol-
2(3<i>H</i>)-one
;
_space_group_IT_number 14
_symmetry_cell_setting monoclinic
_symmetry_space_group_name_Hall '-P 2ybc'
_symmetry_space_group_name_H-M 'P 1 21/c 1'
_atom_sites_solution_hydrogens geom
_atom_sites_solution_primary direct
_atom_sites_solution_secondary difmap
_audit_creation_method SHELXL-97
_cell_angle_alpha 90.00
_cell_angle_beta 104.3140(10)
_cell_angle_gamma 90.00
_cell_formula_units_Z 4
_cell_length_a 7.2899(3)
_cell_length_b 14.4888(5)
_cell_length_c 10.9932(4)
_cell_measurement_reflns_used 3188
_cell_measurement_temperature 293(2)
_cell_measurement_theta_max 24.8
_cell_measurement_theta_min 2.4
_cell_volume 1125.08(7)
_computing_cell_refinement 'SAINT (Bruker, 2008)'
_computing_data_collection 'APEX2 (Bruker, 2008)'
_computing_data_reduction 'SAINT (Bruker, 2008)'
_computing_molecular_graphics 'X-SEED (Barbour, 2001)'
_computing_publication_material 'publCIF (Westrip, 2010)'
_computing_structure_refinement 'SHELXL97 (Sheldrick, 2008)'
_computing_structure_solution 'SHELXS97 (Sheldrick, 2008)'
_diffrn_ambient_temperature 293(2)
_diffrn_measured_fraction_theta_full 0.995
_diffrn_measured_fraction_theta_max 0.995
_diffrn_measurement_device_type 'Bruker X8 APEXII diffractometer'
_diffrn_measurement_method '\f and \w scans'
_diffrn_radiation_monochromator graphite
_diffrn_radiation_source 'fine-focus sealed tube'
_diffrn_radiation_type MoK\a
_diffrn_radiation_wavelength 0.71073
_diffrn_reflns_av_R_equivalents 0.0336
_diffrn_reflns_av_sigmaI/netI 0.0316
_diffrn_reflns_limit_h_max 10
_diffrn_reflns_limit_h_min -9
_diffrn_reflns_limit_k_max 19
_diffrn_reflns_limit_k_min -20
_diffrn_reflns_limit_l_max 13
_diffrn_reflns_limit_l_min -15
_diffrn_reflns_number 14670
_diffrn_reflns_theta_full 29.42
_diffrn_reflns_theta_max 29.42
_diffrn_reflns_theta_min 2.37
_diffrn_standards_decay_% 0
_diffrn_standards_interval_count 0
_diffrn_standards_interval_time 0
_diffrn_standards_number 0
_exptl_absorpt_coefficient_mu 0.091
_exptl_absorpt_correction_type none
_exptl_crystal_colour Brown
_exptl_crystal_density_diffrn 1.348
_exptl_crystal_density_method 'not measured'
_exptl_crystal_description Prism
_exptl_crystal_F_000 480
_exptl_crystal_size_max 0.21
_exptl_crystal_size_mid 0.19
_exptl_crystal_size_min 0.16
_refine_diff_density_max 0.238
_refine_diff_density_min -0.187
_refine_ls_extinction_method none
_refine_ls_goodness_of_fit_ref 1.011
_refine_ls_hydrogen_treatment mixed
_refine_ls_matrix_type full
_refine_ls_number_parameters 160
_refine_ls_number_reflns 3095
_refine_ls_number_restraints 1
_refine_ls_restrained_S_all 1.011
_refine_ls_R_factor_all 0.0927
_refine_ls_R_factor_gt 0.0490
_refine_ls_shift/su_max 0.000
_refine_ls_shift/su_mean 0.000
_refine_ls_structure_factor_coef Fsqd
_refine_ls_weighting_details 'calc w=1/[\s^2^(Fo^2^)+(0.0742P)^2^+0.1838P] where P=(Fo^2^+2Fc^2^)/3'
_refine_ls_weighting_scheme calc
_refine_ls_wR_factor_gt 0.1322
_refine_ls_wR_factor_ref 0.1574
_reflns_number_gt 1823
_reflns_number_total 3095
_reflns_threshold_expression I>2\s(I)
_cod_data_source_file si2255.cif
_cod_data_source_block I
_cod_depositor_comments
;
The following automatic conversions were performed:
'_symmetry_cell_setting' value 'Monoclinic' changed to 'monoclinic'
according to '/home/saulius/struct/CIF-dictionaries/cif_core.dic'
dictionary named 'cif_core.dic' version 2.4.1 from
2010-06-29.

'_exptl_absorpt_correction_type' value 'None' changed to
'none' according to '/home/saulius/struct/CIF-dictionaries/cif_core.dic'
dictionary named 'cif_core.dic' version 2.4.1 from 2010-06-29.

Automatic conversion script
Id: cif_fix_enum 1527 2010-12-29 10:47:43Z saulius 
;
_cod_original_sg_symbol_H-M 'P 21/c'
_cod_database_code 2225972
_cod_database_fobs_code 2225972

loop_
_symmetry_equiv_pos_as_xyz
'x, y, z'
'-x, y+1/2, -z+1/2'
'-x, -y, -z'
'x, -y-1/2, z-1/2'

loop_
_atom_site_type_symbol
_atom_site_label
_atom_site_fract_x
_atom_site_fract_y
_atom_site_fract_z
_atom_site_U_iso_or_equiv
_atom_site_adp_type
_atom_site_calc_flag
_atom_site_refinement_flags
_atom_site_occupancy
_atom_site_disorder_assembly
_atom_site_disorder_group
O O1 0.40956(19) 0.51793(12) 0.14398(13) 0.0762(5) Uani d . 1 . .
N N1 0.5626(2) 0.53766(12) 0.34574(15) 0.0574(4) Uani d D 1 . .
H H1 0.486(3) 0.5002(13) 0.3696(19) 0.075(7) Uiso d D 1 . .
N N2 0.95622(19) 0.59291(9) 0.32932(14) 0.0508(4) Uani d . 1 . .
N N3 0.86966(19) 0.60627(9) 0.42759(13) 0.0475(4) Uani d . 1 . .
N N4 0.6799(2) 0.58224(10) 0.55706(13) 0.0552(4) Uani d . 1 . .
C C1 0.6977(2) 0.57641(11) 0.44172(16) 0.0488(4) Uani d . 1 . .
C C2 0.5294(2) 0.55903(14) 0.22125(17) 0.0569(5) Uani d . 1 . .
C C3 0.6491(2) 0.63705(13) 0.18892(16) 0.0551(5) Uani d . 1 . .
H H3 0.6428 0.6886 0.2454 0.066 Uiso calc R 1 . .
C C4 0.8529(2) 0.60475(11) 0.21815(17) 0.0498(4) Uani d . 1 . .
C C5 0.5699(3) 0.67076(16) 0.05638(19) 0.0797(7) Uani d . 1 . .
H H5A 0.6472 0.7202 0.0387 0.120 Uiso calc R 1 . .
H H5B 0.4429 0.6926 0.0475 0.120 Uiso calc R 1 . .
H H5C 0.5692 0.6210 -0.0014 0.120 Uiso calc R 1 . .
C C6 0.9446(3) 0.58710(16) 0.11287(19) 0.0694(6) Uani d . 1 . .
H H6A 1.0719 0.5659 0.1463 0.104 Uiso calc R 1 . .
H H6B 0.9466 0.6432 0.0667 0.104 Uiso calc R 1 . .
H H6C 0.8742 0.5409 0.0580 0.104 Uiso calc R 1 . .
C C7 0.9748(2) 0.62947(10) 0.54769(16) 0.0486(4) Uani d . 1 . .
C C8 1.1602(3) 0.65870(13) 0.59037(19) 0.0636(5) Uani d . 1 . .
H H8 1.2399 0.6664 0.5369 0.076 Uiso calc R 1 . .
C C9 1.2194(3) 0.67573(16) 0.7180(2) 0.0790(7) Uani d . 1 . .
H H9 1.3432 0.6950 0.7517 0.095 Uiso calc R 1 . .
C C10 1.0993(4) 0.66492(16) 0.7969(2) 0.0780(7) Uani d . 1 . .
H H10 1.1444 0.6782 0.8819 0.094 Uiso calc R 1 . .
C C11 0.9147(3) 0.63502(14) 0.75350(18) 0.0653(5) Uani d . 1 . .
H H11 0.8348 0.6279 0.8070 0.078 Uiso calc R 1 . .
C C12 0.8542(3) 0.61603(11) 0.62561(16) 0.0516(4) Uani d . 1 . .

loop_
_atom_site_aniso_label
_atom_site_aniso_U_11
_atom_site_aniso_U_22
_atom_site_aniso_U_33
_atom_site_aniso_U_12
_atom_site_aniso_U_13
_atom_site_aniso_U_23
O1 0.0480(8) 0.1131(12) 0.0627(9) -0.0193(7) 0.0049(6) -0.0313(8)
N1 0.0401(8) 0.0756(10) 0.0538(9) -0.0152(7) 0.0068(7) -0.0171(7)
N2 0.0385(7) 0.0536(8) 0.0580(9) -0.0022(6) 0.0074(7) -0.0016(6)
N3 0.0368(7) 0.0521(8) 0.0487(8) -0.0038(6) 0.0012(6) -0.0036(6)
N4 0.0461(8) 0.0639(9) 0.0520(9) -0.0080(7) 0.0055(7) -0.0121(7)
C1 0.0378(8) 0.0540(9) 0.0505(9) -0.0027(7) 0.0035(7) -0.0103(7)
C2 0.0349(9) 0.0763(12) 0.0565(10) 0.0011(8) 0.0056(8) -0.0202(9)
C3 0.0468(10) 0.0591(10) 0.0536(10) 0.0051(8) 0.0014(8) -0.0080(8)
C4 0.0404(9) 0.0497(9) 0.0563(10) -0.0035(7) 0.0066(8) -0.0038(7)
C5 0.0758(15) 0.0797(14) 0.0688(13) 0.0114(11) -0.0103(11) -0.0030(11)
C6 0.0578(12) 0.0891(15) 0.0640(12) -0.0009(10) 0.0202(10) -0.0015(10)
C7 0.0439(9) 0.0417(8) 0.0517(9) -0.0036(7) -0.0045(8) 0.0010(7)
C8 0.0482(10) 0.0662(11) 0.0657(11) -0.0128(8) -0.0065(9) 0.0088(9)
C9 0.0628(13) 0.0825(14) 0.0724(14) -0.0247(11) -0.0200(11) 0.0067(11)
C10 0.0816(16) 0.0786(14) 0.0575(12) -0.0199(11) -0.0137(11) -0.0014(10)
C11 0.0708(13) 0.0655(11) 0.0521(10) -0.0082(10) 0.0009(9) -0.0061(8)
C12 0.0501(10) 0.0467(9) 0.0507(9) -0.0036(7) -0.0012(8) -0.0047(7)

loop_
_atom_type_symbol
_atom_type_description
_atom_type_scat_dispersion_real
_atom_type_scat_dispersion_imag
_atom_type_scat_source
C C 0.0033 0.0016 'International Tables Vol C Tables 4.2.6.8 and 6.1.1.4'
H H 0.0000 0.0000 'International Tables Vol C Tables 4.2.6.8 and 6.1.1.4'
N N 0.0061 0.0033 'International Tables Vol C Tables 4.2.6.8 and 6.1.1.4'
O O 0.0106 0.0060 'International Tables Vol C Tables 4.2.6.8 and 6.1.1.4'

loop_
_geom_angle_atom_site_label_1
_geom_angle_atom_site_label_2
_geom_angle_atom_site_label_3
_geom_angle_site_symmetry_1
_geom_angle_site_symmetry_3
_geom_angle
_geom_angle_publ_flag
C2 N1 C1 . . 126.41(17) ?
C2 N1 H1 . . 118.6(14) ?
C1 N1 H1 . . 114.7(14) ?
C4 N2 N3 . . 116.74(14) ?
C1 N3 N2 . . 130.27(13) ?
C1 N3 C7 . . 105.84(14) ?
N2 N3 C7 . . 121.30(14) ?
C1 N4 C12 . . 104.53(15) ?
N4 C1 N3 . . 113.68(14) ?
N4 C1 N1 . . 123.18(16) ?
N3 C1 N1 . . 122.98(16) ?
O1 C2 N1 . . 120.60(19) ?
O1 C2 C3 . . 123.76(18) ?
N1 C2 C3 . . 115.63(14) ?
C5 C3 C4 . . 115.20(18) ?
C5 C3 C2 . . 111.16(15) ?
C4 C3 C2 . . 108.05(14) ?
C5 C3 H3 . . 107.4 ?
C4 C3 H3 . . 107.4 ?
C2 C3 H3 . . 107.4 ?
N2 C4 C6 . . 116.53(16) ?
N2 C4 C3 . . 124.01(16) ?
C6 C4 C3 . . 119.45(16) ?
C3 C5 H5A . . 109.5 ?
C3 C5 H5B . . 109.5 ?
H5A C5 H5B . . 109.5 ?
C3 C5 H5C . . 109.5 ?
H5A C5 H5C . . 109.5 ?
H5B C5 H5C . . 109.5 ?
C4 C6 H6A . . 109.5 ?
C4 C6 H6B . . 109.5 ?
H6A C6 H6B . . 109.5 ?
C4 C6 H6C . . 109.5 ?
H6A C6 H6C . . 109.5 ?
H6B C6 H6C . . 109.5 ?
C8 C7 C12 . . 123.37(17) ?
C8 C7 N3 . . 131.12(19) ?
C12 C7 N3 . . 105.50(14) ?
C7 C8 C9 . . 115.6(2) ?
C7 C8 H8 . . 122.2 ?
C9 C8 H8 . . 122.2 ?
C8 C9 C10 . . 121.89(19) ?
C8 C9 H9 . . 119.1 ?
C10 C9 H9 . . 119.1 ?
C11 C10 C9 . . 122.06(19) ?
C11 C10 H10 . . 119.0 ?
C9 C10 H10 . . 119.0 ?
C10 C11 C12 . . 116.7(2) ?
C10 C11 H11 . . 121.7 ?
C12 C11 H11 . . 121.7 ?
C7 C12 C11 . . 120.37(17) ?
C7 C12 N4 . . 110.36(15) ?
C11 C12 N4 . . 129.27(19) ?

loop_
_geom_bond_atom_site_label_1
_geom_bond_atom_site_label_2
_geom_bond_site_symmetry_2
_geom_bond_distance
_geom_bond_publ_flag
O1 C2 . 1.213(2) ?
N1 C2 . 1.365(2) ?
N1 C1 . 1.373(2) ?
N1 H1 . 0.864(9) ?
N2 C4 . 1.279(2) ?
N2 N3 . 1.393(2) ?
N3 C1 . 1.371(2) ?
N3 C7 . 1.394(2) ?
N4 C1 . 1.309(2) ?
N4 C12 . 1.396(2) ?
C2 C3 . 1.523(3) ?
C3 C5 . 1.510(3) ?
C3 C4 . 1.515(2) ?
C3 H3 . 0.9800 ?
C4 C6 . 1.495(3) ?
C5 H5A . 0.9600 ?
C5 H5B . 0.9600 ?
C5 H5C . 0.9600 ?
C6 H6A . 0.9600 ?
C6 H6B . 0.9600 ?
C6 H6C . 0.9600 ?
C7 C8 . 1.383(2) ?
C7 C12 . 1.385(3) ?
C8 C9 . 1.384(3) ?
C8 H8 . 0.9300 ?
C9 C10 . 1.386(3) ?
C9 H9 . 0.9300 ?
C10 C11 . 1.382(3) ?
C10 H10 . 0.9300 ?
C11 C12 . 1.393(2) ?
C11 H11 . 0.9300 ?

loop_
_geom_hbond_atom_site_label_D
_geom_hbond_atom_site_label_H
_geom_hbond_atom_site_label_A
_geom_hbond_site_symmetry_A
_geom_hbond_distance_DH
_geom_hbond_distance_HA
_geom_hbond_distance_DA
_geom_hbond_angle_DHA
_geom_hbond_publ_flag
N1 H1 N4 3_666 0.860(10) 2.010(10) 2.867(2) 174(2) yes

loop_
_geom_torsion_atom_site_label_1
_geom_torsion_atom_site_label_2
_geom_torsion_atom_site_label_3
_geom_torsion_atom_site_label_4
_geom_torsion_site_symmetry_1
_geom_torsion_site_symmetry_2
_geom_torsion_site_symmetry_3
_geom_torsion_site_symmetry_4
_geom_torsion
_geom_torsion_publ_flag
C4 N2 N3 C1 . . . . 45.3(2) ?
C4 N2 N3 C7 . . . . -155.63(15) ?
C12 N4 C1 N3 . . . . -1.68(19) ?
C12 N4 C1 N1 . . . . 173.69(17) ?
N2 N3 C1 N4 . . . . 164.44(16) ?
C7 N3 C1 N4 . . . . 2.94(19) ?
N2 N3 C1 N1 . . . . -10.9(3) ?
C7 N3 C1 N1 . . . . -172.44(16) ?
C2 N1 C1 N4 . . . . 152.30(18) ?
C2 N1 C1 N3 . . . . -32.8(3) ?
C1 N1 C2 O1 . . . . 177.59(18) ?
C1 N1 C2 C3 . . . . -3.3(3) ?
O1 C2 C3 C5 . . . . 13.2(3) ?
N1 C2 C3 C5 . . . . -165.91(17) ?
O1 C2 C3 C4 . . . . -114.2(2) ?
N1 C2 C3 C4 . . . . 66.8(2) ?
N3 N2 C4 C6 . . . . -177.91(15) ?
N3 N2 C4 C3 . . . . 3.5(2) ?
C5 C3 C4 N2 . . . . 164.30(17) ?
C2 C3 C4 N2 . . . . -70.7(2) ?
C5 C3 C4 C6 . . . . -14.2(2) ?
C2 C3 C4 C6 . . . . 110.73(19) ?
C1 N3 C7 C8 . . . . 176.13(18) ?
N2 N3 C7 C8 . . . . 12.6(3) ?
C1 N3 C7 C12 . . . . -2.84(17) ?
N2 N3 C7 C12 . . . . -166.39(14) ?
C12 C7 C8 C9 . . . . -1.1(3) ?
N3 C7 C8 C9 . . . . -179.90(18) ?
C7 C8 C9 C10 . . . . -0.6(3) ?
C8 C9 C10 C11 . . . . 1.2(4) ?
C9 C10 C11 C12 . . . . 0.0(3) ?
C8 C7 C12 C11 . . . . 2.3(3) ?
N3 C7 C12 C11 . . . . -178.66(16) ?
C8 C7 C12 N4 . . . . -177.09(16) ?
N3 C7 C12 N4 . . . . 1.99(18) ?
C10 C11 C12 C7 . . . . -1.6(3) ?
C10 C11 C12 N4 . . . . 177.58(18) ?
C1 N4 C12 C7 . . . . -0.27(19) ?
C1 N4 C12 C11 . . . . -179.55(19) ?
